data_2227537
loop_
_publ_author_name
'Mahmud, Tariq'
'Thebo, Khalid H.'
'Rehman, Rabia'
'Malik, Mohammad A.'
'Helliwell, Madeleine'

_publ_section_title
;
 <i>N</i>-[4-(Phenyliminomethyl)phenyl]acetamide 0.67-hydrate
;
_journal_coeditor_code HB5642
_journal_issue 11
_journal_name_full 'Acta Crystallographica Section E'
_journal_page_first o2781
_journal_paper_doi 10.1107/S1600536810039656
_journal_volume 66
_journal_year 2010
_chemical_formula_iupac 'C15 H14 N2 O, 0.67H2 O'
_chemical_formula_moiety 'C15 H14 N2 O, 0.67(H2 O)'
_chemical_formula_sum 'C15 H15.33333 N2 O1.666667'
_chemical_formula_weight 250.29
_chemical_name_systematic
;
<i>N</i>-[4-(Phenyliminomethyl)phenyl]acetamide 0.67-hydrate
;
_space_group_IT_number 14
_symmetry_cell_setting monoclinic
_symmetry_space_group_name_Hall '-P 2ybc'
_symmetry_space_group_name_H-M 'P 1 21/c 1'
_atom_sites_solution_hydrogens geom
_atom_sites_solution_primary direct
_atom_sites_solution_secondary difmap
_cell_angle_alpha 90.00
_cell_angle_beta 117.244(4)
_cell_angle_gamma 90.00
_cell_formula_units_Z 24
_cell_length_a 21.328(4)
_cell_length_b 17.797(3)
_cell_length_c 23.021(4)
_cell_measurement_reflns_used 766
_cell_measurement_temperature 100(2)
_cell_measurement_theta_max 24.53
_cell_measurement_theta_min 2.90
_cell_volume 7769(2)
_computing_cell_refinement 'SAINT (Bruker, 2002)'
_computing_data_collection 'SMART (Bruker, 2001)'
_computing_data_reduction 'SAINT (Bruker, 2002)'
_computing_molecular_graphics 'SHELXTL (Sheldrick, 2008) and PLATON (Spek, 2009)'
_computing_publication_material 'SHELXTL (Sheldrick, 2008) and PLATON (Spek, 2009)'
_computing_structure_refinement 'SHELXL97 (Sheldrick, 2008)'
_computing_structure_solution 'SHELXS97 (Sheldrick, 2008)'
_diffrn_ambient_temperature 100(2)
_diffrn_measured_fraction_theta_full 0.998
_diffrn_measured_fraction_theta_max 0.998
_diffrn_measurement_device_type 'Bruker SMART CCD'
_diffrn_measurement_method 'phi and omega scans'
_diffrn_radiation_monochromator graphite
_diffrn_radiation_source 'fine-focus sealed tube'
_diffrn_radiation_type MoK\a
_diffrn_radiation_wavelength 0.71073
_diffrn_reflns_av_R_equivalents 0.1129
_diffrn_reflns_av_sigmaI/netI 0.1762
_diffrn_reflns_limit_h_max 24
_diffrn_reflns_limit_h_min -25
_diffrn_reflns_limit_k_max 21
_diffrn_reflns_limit_k_min -20
_diffrn_reflns_limit_l_max 26
_diffrn_reflns_limit_l_min -27
_diffrn_reflns_number 40121
_diffrn_reflns_theta_full 25.03
_diffrn_reflns_theta_max 25.03
_diffrn_reflns_theta_min 2.11
_exptl_absorpt_coefficient_mu 0.085
_exptl_absorpt_correction_type none
_exptl_crystal_colour colourless
_exptl_crystal_density_diffrn 1.284
_exptl_crystal_density_method 'not measured'
_exptl_crystal_description plate
_exptl_crystal_F_000 3184
_exptl_crystal_size_max 0.60
_exptl_crystal_size_mid 0.35
_exptl_crystal_size_min 0.10
_refine_diff_density_max 0.337
_refine_diff_density_min -0.209
_refine_ls_extinction_method none
_refine_ls_goodness_of_fit_ref 0.757
_refine_ls_hydrogen_treatment mixed
_refine_ls_matrix_type full
_refine_ls_number_parameters 1057
_refine_ls_number_reflns 13696
_refine_ls_number_restraints 23
_refine_ls_restrained_S_all 0.759
_refine_ls_R_factor_all 0.1928
_refine_ls_R_factor_gt 0.0550
_refine_ls_shift/su_max 0.001
_refine_ls_shift/su_mean 0.000
_refine_ls_structure_factor_coef Fsqd
_refine_ls_weighting_details 'calc w=1/[\s^2^(Fo^2^)+(0.0147P)^2^+0.0000P] where P=(Fo^2^+2Fc^2^)/3'
_refine_ls_weighting_scheme calc
_refine_ls_wR_factor_gt 0.0894
_refine_ls_wR_factor_ref 0.1187
_reflns_number_gt 4483
_reflns_number_total 13696
_reflns_threshold_expression I>2\s(I)
_cod_data_source_file hb5642.cif
_cod_data_source_block I
_cod_original_cell_volume 7769(3)
_cod_original_sg_symbol_H-M 'P 21/c'
_cod_database_code 2227537
_cod_database_fobs_code 2227537

loop_
_symmetry_equiv_pos_as_xyz
'x, y, z'
'-x, y+1/2, -z+1/2'
'-x, -y, -z'
'x, -y-1/2, z-1/2'

loop_
_atom_site_type_symbol
_atom_site_label
_atom_site_fract_x
_atom_site_fract_y
_atom_site_fract_z
_atom_site_U_iso_or_equiv
_atom_site_adp_type
_atom_site_calc_flag
_atom_site_refinement_flags
_atom_site_occupancy
_atom_site_disorder_assembly
_atom_site_disorder_group
O O1 0.18362(17) 0.05033(18) 0.33952(15) 0.0264(9) Uani d . 1 . .
N N1 0.1999(2) 0.1750(2) 0.3278(2) 0.0174(10) Uani d D 1 . .
H H1N 0.2190(19) 0.2159(14) 0.3501(16) 0.021 Uiso d D 1 . .
N N2 0.1041(2) 0.2783(2) 0.03041(18) 0.0190(11) Uani d . 1 . .
C C1 0.2263(2) 0.1271(2) 0.43504(19) 0.0220(12) Uani d . 1 . .
H H1A 0.1854 0.1353 0.4429 0.033 Uiso calc R 1 . .
H H1B 0.2568 0.1716 0.4489 0.033 Uiso calc R 1 . .
H H1C 0.2528 0.0833 0.4600 0.033 Uiso calc R 1 . .
C C2 0.2016(2) 0.1134(3) 0.3628(2) 0.0169(12) Uani d . 1 . .
C C3 0.1748(2) 0.1801(3) 0.2598(2) 0.0175(12) Uani d . 1 . .
C C4 0.1439(2) 0.1227(3) 0.2154(2) 0.0221(13) Uani d . 1 . .
H H4 0.1389 0.0742 0.2301 0.027 Uiso calc R 1 . .
C C5 0.1203(2) 0.1357(3) 0.1500(2) 0.0239(13) Uani d . 1 . .
H H5 0.0995 0.0955 0.1201 0.029 Uiso calc R 1 . .
C C6 0.1259(2) 0.2050(3) 0.1263(2) 0.0151(12) Uani d . 1 . .
C C7 0.1558(2) 0.2640(3) 0.1704(2) 0.0212(13) Uani d . 1 . .
H H7 0.1602 0.3124 0.1552 0.025 Uiso calc R 1 . .
C C8 0.1792(2) 0.2516(3) 0.2364(2) 0.0201(12) Uani d . 1 . .
H H8 0.1985 0.2921 0.2662 0.024 Uiso calc R 1 . .
C C9 0.1008(3) 0.2157(3) 0.0562(2) 0.0221(13) Uani d . 1 . .
H H9 0.0809 0.1738 0.0282 0.027 Uiso calc R 1 . .
C C10 0.0809(3) 0.2823(3) -0.0384(2) 0.0203(13) Uani d . 1 . .
C C11 0.0973(2) 0.2264(3) -0.0729(2) 0.0203(12) Uani d . 1 . .
H H11 0.1219 0.1822 -0.0512 0.024 Uiso calc R 1 . .
C C12 0.0771(2) 0.2368(3) -0.1387(2) 0.0235(13) Uani d . 1 . .
H H12 0.0881 0.1994 -0.1621 0.028 Uiso calc R 1 . .
C C13 0.0411(3) 0.3008(3) -0.1708(2) 0.0245(14) Uani d . 1 . .
H H13 0.0280 0.3075 -0.2159 0.029 Uiso calc R 1 . .
C C14 0.0244(3) 0.3552(3) -0.1371(2) 0.0244(14) Uani d . 1 . .
H H14 -0.0010 0.3988 -0.1593 0.029 Uiso calc R 1 . .
C C15 0.0447(3) 0.3462(3) -0.0713(2) 0.0213(13) Uani d . 1 . .
H H15 0.0338 0.3841 -0.0483 0.026 Uiso calc R 1 . .
O O2 0.31874(18) 0.63435(18) 0.16385(15) 0.0252(9) Uani d . 1 . .
N N3 0.2971(2) 0.5096(2) 0.16793(19) 0.0168(10) Uani d D 1 . .
H H3N 0.2778(19) 0.4694(15) 0.1456(17) 0.020 Uiso d D 1 . .
N N4 0.3898(2) 0.3942(2) 0.46400(18) 0.0209(11) Uani d . 1 . .
C C16 0.2677(2) 0.5655(3) 0.0640(2) 0.0287(13) Uani d . 1 . .
H H16A 0.2327 0.6048 0.0415 0.043 Uiso calc R 1 . .
H H16B 0.2454 0.5161 0.0508 0.043 Uiso calc R 1 . .
H H16C 0.3063 0.5697 0.0522 0.043 Uiso calc R 1 . .
C C17 0.2961(2) 0.5746(3) 0.1357(2) 0.0203(12) Uani d . 1 . .
C C18 0.3253(2) 0.4967(3) 0.2350(2) 0.0182(12) Uani d . 1 . .
C C19 0.3067(2) 0.4306(3) 0.2562(2) 0.0196(12) Uani d . 1 . .
H H19 0.2764 0.3954 0.2249 0.024 Uiso calc R 1 . .
C C20 0.3318(2) 0.4156(3) 0.3219(2) 0.0183(12) Uani d . 1 . .
H H20 0.3191 0.3699 0.3351 0.022 Uiso calc R 1 . .
C C21 0.3753(2) 0.4664(3) 0.3694(2) 0.0192(13) Uani d . 1 . .
C C22 0.3943(2) 0.5310(3) 0.3481(2) 0.0209(13) Uani d . 1 . .
H H22 0.4247 0.5658 0.3798 0.025 Uiso calc R 1 . .
C C23 0.3710(2) 0.5473(3) 0.2821(2) 0.0203(12) Uani d . 1 . .
H H23 0.3857 0.5920 0.2693 0.024 Uiso calc R 1 . .
C C24 0.4008(2) 0.4543(3) 0.4389(2) 0.0210(13) Uani d . 1 . .
H H24 0.4274 0.4933 0.4678 0.025 Uiso calc R 1 . .
C C25 0.4151(3) 0.3917(3) 0.5331(2) 0.0202(13) Uani d . 1 . .
C C26 0.4487(3) 0.3259(3) 0.5653(2) 0.0233(13) Uani d . 1 . .
H H26 0.4567 0.2862 0.5419 0.028 Uiso calc R 1 . .
C C27 0.4705(3) 0.3189(3) 0.6320(3) 0.0276(14) Uani d . 1 . .
H H27 0.4939 0.2745 0.6542 0.033 Uiso calc R 1 . .
C C28 0.4581(2) 0.3768(3) 0.6666(2) 0.0268(14) Uani d . 1 . .
H H28 0.4728 0.3716 0.7121 0.032 Uiso calc R 1 . .
C C29 0.4245(2) 0.4418(3) 0.6343(2) 0.0273(14) Uani d . 1 . .
H H29 0.4163 0.4812 0.6579 0.033 Uiso calc R 1 . .
C C30 0.4025(2) 0.4500(3) 0.5670(2) 0.0241(13) Uani d . 1 . .
H H30 0.3792 0.4945 0.5449 0.029 Uiso calc R 1 . .
O O3 0.32175(18) 0.27632(18) 0.16364(15) 0.0270(9) Uani d . 1 . .
N N5 0.3035(2) 0.1528(2) 0.1761(2) 0.0240(11) Uani d D 1 . .
H H5N 0.293(2) 0.1107(14) 0.1558(18) 0.029 Uiso d D 1 . .
N N6 0.3977(2) 0.0503(2) 0.47430(19) 0.0223(11) Uani d . 1 . .
C C31 0.2754(2) 0.1980(2) 0.0682(2) 0.0255(13) Uani d . 1 . .
H H31A 0.2408 0.2364 0.0428 0.038 Uiso calc R 1 . .
H H31B 0.2531 0.1483 0.0575 0.038 Uiso calc R 1 . .
H H31C 0.3149 0.1993 0.0574 0.038 Uiso calc R 1 . .
C C32 0.3021(3) 0.2130(3) 0.1394(2) 0.0251(13) Uani d . 1 . .
C C33 0.3298(2) 0.1451(3) 0.2438(2) 0.0178(12) Uani d . 1 . .
C C34 0.3252(2) 0.0740(3) 0.2680(2) 0.0241(13) Uani d . 1 . .
H H34 0.3065 0.0327 0.2388 0.029 Uiso calc R 1 . .
C C35 0.3475(2) 0.0640(3) 0.3333(2) 0.0204(13) Uani d . 1 . .
H H35 0.3442 0.0154 0.3487 0.025 Uiso calc R 1 . .
C C36 0.3749(2) 0.1224(3) 0.3781(2) 0.0182(12) Uani d . 1 . .
C C37 0.3796(2) 0.1938(3) 0.3543(2) 0.0227(13) Uani d . 1 . .
H H37 0.3982 0.2348 0.3837 0.027 Uiso calc R 1 . .
C C38 0.3571(2) 0.2049(3) 0.2877(2) 0.0229(13) Uani d . 1 . .
H H38 0.3604 0.2534 0.2721 0.028 Uiso calc R 1 . .
C C39 0.3986(2) 0.1140(3) 0.4476(2) 0.0220(13) Uani d . 1 . .
H H39 0.4154 0.1571 0.4748 0.026 Uiso calc R 1 . .
C C40 0.4198(2) 0.0468(3) 0.5425(2) 0.0184(12) Uani d . 1 . .
C C41 0.4593(2) -0.0158(3) 0.5761(2) 0.0224(13) Uani d . 1 . .
H H41 0.4716 -0.0527 0.5532 0.027 Uiso calc R 1 . .
C C42 0.4807(3) -0.0249(3) 0.6421(2) 0.0233(13) Uani d . 1 . .
H H42 0.5087 -0.0671 0.6645 0.028 Uiso calc R 1 . .
C C43 0.4617(2) 0.0272(3) 0.6757(2) 0.0244(13) Uani d . 1 . .
H H43 0.4753 0.0205 0.7208 0.029 Uiso calc R 1 . .
C C44 0.4223(2) 0.0896(3) 0.6427(2) 0.0237(13) Uani d . 1 . .
H H44 0.4097 0.1261 0.6656 0.028 Uiso calc R 1 . .
C C45 0.4015(2) 0.0987(3) 0.5769(2) 0.0225(12) Uani d . 1 . .
H H45 0.3741 0.1414 0.5548 0.027 Uiso calc R 1 . .
O O4 0.17838(17) 0.69595(16) 0.33253(15) 0.0282(8) Uani d . 1 . .
N N7 0.2032(2) 0.8216(2) 0.3298(2) 0.0213(11) Uani d D 1 . .
H H7N 0.216(2) 0.8614(16) 0.3537(17) 0.026 Uiso d D 1 . .
N N8 0.1046(2) 0.9396(2) 0.03385(18) 0.0231(10) Uani d . 1 . .
C C46 0.2345(2) 0.7620(2) 0.43357(19) 0.0301(13) Uani d . 1 . .
H H46A 0.1969 0.7642 0.4468 0.045 Uiso calc R 1 . .
H H46B 0.2638 0.8073 0.4488 0.045 Uiso calc R 1 . .
H H46C 0.2638 0.7175 0.4529 0.045 Uiso calc R 1 . .
C C47 0.2022(2) 0.7574(3) 0.3598(2) 0.0212(12) Uani d . 1 . .
C C48 0.1736(2) 0.8347(2) 0.2619(2) 0.0154(11) Uani d . 1 . .
C C49 0.1905(2) 0.9016(2) 0.2411(2) 0.0194(11) Uani d . 1 . .
H H49 0.2206 0.9364 0.2729 0.023 Uiso calc R 1 . .
C C50 0.1653(2) 0.9189(3) 0.1764(2) 0.0211(12) Uani d . 1 . .
H H50 0.1779 0.9650 0.1637 0.025 Uiso calc R 1 . .
C C51 0.1202(2) 0.8678(3) 0.1287(2) 0.0211(13) Uani d . 1 . .
C C52 0.1005(3) 0.8029(3) 0.1492(2) 0.0235(13) Uani d . 1 . .
H H52 0.0685 0.7692 0.1175 0.028 Uiso calc R 1 . .
C C53 0.1264(2) 0.7862(3) 0.2149(2) 0.0241(13) Uani d . 1 . .
H H53 0.1119 0.7415 0.2278 0.029 Uiso calc R 1 . .
C C54 0.0920(3) 0.8812(3) 0.0589(2) 0.0255(13) Uani d . 1 . .
H H54 0.0620 0.8439 0.0300 0.031 Uiso calc R 1 . .
C C55 0.0762(3) 0.9445(3) -0.0355(2) 0.0214(13) Uani d . 1 . .
C C56 0.0460(2) 1.0108(3) -0.0670(2) 0.0284(14) Uani d . 1 . .
H H56 0.0433 1.0518 -0.0419 0.034 Uiso calc R 1 . .
C C57 0.0195(3) 1.0197(3) -0.1337(2) 0.0290(14) Uani d . 1 . .
H H57 -0.0021 1.0656 -0.1540 0.035 Uiso calc R 1 . .
C C58 0.0249(2) 0.9607(3) -0.1710(2) 0.0277(13) Uani d . 1 . .
H H58 0.0077 0.9661 -0.2168 0.033 Uiso calc R 1 . .
C C59 0.0555(2) 0.8945(3) -0.1400(2) 0.0279(14) Uani d . 1 . .
H H59 0.0600 0.8544 -0.1651 0.034 Uiso calc R 1 . .
C C60 0.0800(2) 0.8846(3) -0.0738(2) 0.0235(12) Uani d . 1 . .
H H60 0.0993 0.8376 -0.0540 0.028 Uiso calc R 1 . .
O O5 0.17220(17) 0.41264(18) 0.32528(15) 0.0268(9) Uani d . 1 . .
N N9 0.1768(2) 0.5360(2) 0.30192(19) 0.0212(10) Uani d D 1 . .
H H9N 0.186(2) 0.5795(13) 0.3216(17) 0.025 Uiso d D 1 . .
N N10 0.0890(2) 0.6160(2) 0.0028(2) 0.0278(11) Uani d . 1 . .
C C61 0.2153(2) 0.4991(2) 0.4143(2) 0.0312(14) Uani d . 1 . .
H H61A 0.1866 0.4763 0.4329 0.047 Uiso calc R 1 . .
H H61B 0.2144 0.5539 0.4181 0.047 Uiso calc R 1 . .
H H61C 0.2639 0.4811 0.4382 0.047 Uiso calc R 1 . .
C C62 0.1860(3) 0.4777(3) 0.3438(2) 0.0225(13) Uani d . 1 . .
C C63 0.1546(2) 0.5338(3) 0.2337(2) 0.0234(13) Uani d . 1 . .
C C64 0.1207(2) 0.4740(3) 0.1929(2) 0.0242(13) Uani d . 1 . .
H H64 0.1115 0.4291 0.2100 0.029 Uiso calc R 1 . .
C C65 0.1004(2) 0.4807(3) 0.1266(2) 0.0255(13) Uani d . 1 . .
H H65 0.0781 0.4391 0.0989 0.031 Uiso calc R 1 . .
C C66 0.1113(2) 0.5452(3) 0.0990(2) 0.0219(13) Uani d . 1 . .
C C67 0.1455(2) 0.6046(3) 0.1412(2) 0.0248(13) Uani d . 1 . .
H H67 0.1541 0.6497 0.1240 0.030 Uiso calc R 1 . .
C C68 0.1668(2) 0.5993(3) 0.2069(2) 0.0206(13) Uani d . 1 . .
H H68 0.1902 0.6406 0.2346 0.025 Uiso calc R 1 . .
C C69 0.0883(2) 0.5532(3) 0.0296(2) 0.0252(13) Uani d . 1 . .
H H69 0.0720 0.5098 0.0027 0.030 Uiso calc R 1 . .
C C70 0.0689(3) 0.6184(3) -0.0650(2) 0.0228(13) Uani d . 1 . .
C C71 0.0906(2) 0.5658(3) -0.0972(2) 0.0278(13) Uani d . 1 . .
H H71 0.1185 0.5240 -0.0739 0.033 Uiso calc R 1 . .
C C72 0.0718(3) 0.5742(3) -0.1622(2) 0.0303(13) Uani d . 1 . .
H H72 0.0873 0.5386 -0.1836 0.036 Uiso calc R 1 . .
C C73 0.0302(3) 0.6346(3) -0.1970(2) 0.0300(14) Uani d . 1 . .
H H73 0.0166 0.6400 -0.2422 0.036 Uiso calc R 1 . .
C C74 0.0087(3) 0.6869(3) -0.1652(2) 0.0321(14) Uani d . 1 . .
H H74 -0.0201 0.7280 -0.1888 0.039 Uiso calc R 1 . .
C C75 0.0287(3) 0.6797(3) -0.0999(2) 0.0250(14) Uani d . 1 . .
H H75 0.0151 0.7167 -0.0782 0.030 Uiso calc R 1 . .
O O6 0.32500(17) 0.91894(19) 0.17329(16) 0.0318(9) Uani d . 1 . .
N N11 0.3190(2) 0.7942(2) 0.1974(2) 0.0313(11) Uani d D 1 . .
H H11N 0.303(2) 0.7515(15) 0.1780(19) 0.038 Uiso d D 1 . .
N N12 0.4177(2) 0.7185(2) 0.4983(2) 0.0247(11) Uani d . 1 . .
C C76 0.2809(2) 0.8298(2) 0.0847(2) 0.0339(13) Uani d . 1 . .
H H76A 0.3195 0.8270 0.0729 0.051 Uiso calc R 1 . .
H H76B 0.2463 0.8672 0.0573 0.051 Uiso calc R 1 . .
H H76C 0.2580 0.7806 0.0781 0.051 Uiso calc R 1 . .
C C77 0.3103(3) 0.8524(3) 0.1566(2) 0.0237(13) Uani d . 1 . .
C C78 0.3446(2) 0.7961(3) 0.2651(2) 0.0218(12) Uani d . 1 . .
C C79 0.3814(2) 0.8570(3) 0.3046(2) 0.0268(14) Uani d . 1 . .
H H79 0.3905 0.9010 0.2862 0.032 Uiso calc R 1 . .
C C80 0.4041(3) 0.8512(3) 0.3707(2) 0.0250(13) Uani d . 1 . .
H H80 0.4277 0.8928 0.3977 0.030 Uiso calc R 1 . .
C C81 0.3938(2) 0.7863(3) 0.4002(2) 0.0227(13) Uani d . 1 . .
C C82 0.3566(2) 0.7262(3) 0.3592(2) 0.0260(13) Uani d . 1 . .
H H82 0.3482 0.6818 0.3774 0.031 Uiso calc R 1 . .
C C83 0.3323(2) 0.7318(3) 0.2930(2) 0.0272(13) Uani d . 1 . .
H H83 0.3067 0.6912 0.2657 0.033 Uiso calc R 1 . .
C C84 0.4202(2) 0.7804(3) 0.4706(2) 0.0277(14) Uani d . 1 . .
H H84 0.4399 0.8236 0.4969 0.033 Uiso calc R 1 . .
C C85 0.4417(3) 0.7169(3) 0.5663(2) 0.0263(13) Uani d . 1 . .
C C86 0.4285(2) 0.7739(3) 0.6005(2) 0.0284(14) Uani d . 1 . .
H H86 0.4042 0.8179 0.5780 0.034 Uiso calc R 1 . .
C C87 0.4501(2) 0.7675(3) 0.6665(2) 0.0311(14) Uani d . 1 . .
H H87 0.4403 0.8067 0.6892 0.037 Uiso calc R 1 . .
C C88 0.4860(3) 0.7042(3) 0.7001(2) 0.0324(14) Uani d . 1 . .
H H88 0.5016 0.7003 0.7458 0.039 Uiso calc R 1 . .
C C89 0.4991(3) 0.6464(3) 0.6666(2) 0.0321(14) Uani d . 1 . .
H H89 0.5238 0.6028 0.6894 0.039 Uiso calc R 1 . .
C C90 0.4764(3) 0.6522(3) 0.6004(2) 0.0287(14) Uani d . 1 . .
H H90 0.4843 0.6117 0.5776 0.034 Uiso calc R 1 . .
O O1S 0.25984(18) 0.30429(19) 0.40922(16) 0.0264(9) Uani d D 1 . .
H H1O 0.3019(11) 0.307(2) 0.417(2) 0.040 Uiso d D 1 . .
H H2O 0.2331(19) 0.3415(17) 0.3852(18) 0.040 Uiso d D 1 . .
O O2S 0.22697(18) 0.38491(18) 0.08542(16) 0.0281(9) Uani d D 1 . .
H H3O 0.1920(16) 0.356(2) 0.0685(18) 0.042 Uiso d D 1 . .
H H4O 0.2586(19) 0.351(2) 0.102(2) 0.042 Uiso d D 1 . .
O O3S 0.27737(17) 0.94103(17) 0.41746(15) 0.0292(8) Uani d D 1 . .
H H5O 0.3144(15) 0.958(2) 0.417(2) 0.044 Uiso d D 1 . .
H H6O 0.2460(18) 0.9762(19) 0.3956(19) 0.044 Uiso d D 1 . .
O O4S 0.23815(18) 0.02510(18) 0.08989(16) 0.0360(9) Uani d D 1 . .
H H7O 0.2016(16) -0.004(2) 0.0729(19) 0.054 Uiso d D 1 . .
H H8O 0.2736(18) -0.010(2) 0.1188(18) 0.054 Uiso d D 1 . .

loop_
_atom_site_aniso_label
_atom_site_aniso_U_11
_atom_site_aniso_U_22
_atom_site_aniso_U_33
_atom_site_aniso_U_12
_atom_site_aniso_U_13
_atom_site_aniso_U_23
O1 0.030(2) 0.021(2) 0.024(2) -0.0057(17) 0.0088(16) 0.0027(17)
N1 0.018(2) 0.010(2) 0.023(3) -0.0049(19) 0.0082(19) -0.0028(19)
N2 0.015(2) 0.027(3) 0.016(3) -0.007(2) 0.0076(19) -0.010(2)
C1 0.024(3) 0.024(3) 0.017(3) -0.002(2) 0.008(2) -0.003(2)
C2 0.010(3) 0.016(3) 0.025(3) 0.001(2) 0.008(2) -0.002(2)
C3 0.016(3) 0.022(3) 0.015(3) 0.007(2) 0.007(2) 0.003(2)
C4 0.021(3) 0.016(3) 0.027(3) -0.003(2) 0.009(2) 0.002(2)
C5 0.024(3) 0.027(3) 0.016(3) -0.007(2) 0.006(2) -0.007(2)
C6 0.013(3) 0.016(3) 0.012(3) 0.001(2) 0.002(2) -0.002(2)
C7 0.024(3) 0.021(3) 0.022(3) -0.001(2) 0.012(2) 0.001(2)
C8 0.017(3) 0.017(3) 0.024(3) -0.003(2) 0.008(2) -0.008(2)
C9 0.016(3) 0.021(3) 0.029(3) -0.003(3) 0.011(3) -0.007(3)
C10 0.016(3) 0.024(3) 0.024(3) -0.007(2) 0.012(2) -0.003(3)
C11 0.013(3) 0.024(3) 0.023(3) 0.002(2) 0.006(2) 0.001(2)
C12 0.020(3) 0.031(3) 0.017(3) -0.006(2) 0.007(2) -0.009(2)
C13 0.024(3) 0.036(4) 0.013(3) -0.004(3) 0.008(2) -0.002(3)
C14 0.022(3) 0.024(3) 0.023(3) -0.002(3) 0.005(2) 0.007(3)
C15 0.018(3) 0.025(3) 0.021(3) -0.002(3) 0.009(2) -0.006(3)
O2 0.033(2) 0.018(2) 0.025(2) -0.0072(17) 0.0134(16) -0.0051(17)
N3 0.021(3) 0.013(2) 0.011(2) -0.0001(19) 0.0037(19) -0.0033(19)
N4 0.022(3) 0.022(3) 0.018(3) 0.003(2) 0.009(2) 0.006(2)
C16 0.029(3) 0.028(3) 0.031(3) -0.001(2) 0.016(3) 0.004(3)
C17 0.018(3) 0.024(3) 0.021(3) 0.001(2) 0.011(2) 0.006(3)
C18 0.018(3) 0.020(3) 0.023(3) -0.004(2) 0.014(2) -0.006(2)
C19 0.015(3) 0.024(3) 0.018(3) -0.004(2) 0.006(2) -0.005(2)
C20 0.024(3) 0.008(3) 0.027(3) -0.002(2) 0.016(2) -0.003(2)
C21 0.015(3) 0.019(3) 0.027(3) 0.002(2) 0.012(2) 0.004(3)
C22 0.021(3) 0.014(3) 0.019(3) -0.002(2) 0.002(2) -0.004(2)
C23 0.024(3) 0.016(3) 0.020(3) -0.001(2) 0.010(2) 0.001(2)
C24 0.012(3) 0.026(3) 0.023(3) -0.002(2) 0.007(2) -0.007(3)
C25 0.015(3) 0.021(3) 0.021(3) -0.006(2) 0.006(2) 0.000(3)
C26 0.024(3) 0.023(3) 0.024(3) -0.007(3) 0.011(2) -0.003(3)
C27 0.021(3) 0.027(3) 0.034(4) -0.003(3) 0.011(3) 0.006(3)
C28 0.017(3) 0.043(4) 0.017(3) -0.002(3) 0.005(2) 0.006(3)
C29 0.023(3) 0.032(3) 0.025(3) -0.004(2) 0.010(2) -0.007(3)
C30 0.023(3) 0.024(3) 0.022(3) -0.006(2) 0.008(2) -0.004(2)
O3 0.031(2) 0.019(2) 0.027(2) -0.0077(17) 0.0102(16) -0.0071(17)
N5 0.028(3) 0.021(3) 0.025(3) 0.000(2) 0.013(2) -0.006(2)
N6 0.021(2) 0.019(3) 0.027(3) 0.0032(19) 0.0101(19) 0.003(2)
C31 0.021(3) 0.029(3) 0.029(3) -0.005(2) 0.013(2) -0.001(2)
C32 0.018(3) 0.032(4) 0.029(3) 0.000(3) 0.013(2) 0.002(3)
C33 0.015(3) 0.016(3) 0.025(3) -0.003(2) 0.010(2) -0.006(2)
C34 0.026(3) 0.024(3) 0.023(3) 0.000(2) 0.011(2) 0.002(2)
C35 0.020(3) 0.014(3) 0.031(3) 0.001(2) 0.015(2) -0.003(3)
C36 0.015(3) 0.022(3) 0.021(3) 0.000(2) 0.011(2) 0.004(2)
C37 0.016(3) 0.020(3) 0.032(3) -0.001(2) 0.011(2) -0.005(2)
C38 0.025(3) 0.016(3) 0.034(3) 0.001(2) 0.019(3) -0.001(2)
C39 0.016(3) 0.018(3) 0.033(3) -0.001(2) 0.012(2) -0.006(3)
C40 0.012(3) 0.019(3) 0.020(3) -0.002(2) 0.004(2) 0.004(2)
C41 0.021(3) 0.020(3) 0.028(3) -0.006(2) 0.013(2) -0.004(2)
C42 0.021(3) 0.023(3) 0.031(3) 0.004(2) 0.016(3) 0.001(3)
C43 0.017(3) 0.032(3) 0.022(3) -0.002(3) 0.007(2) 0.000(3)
C44 0.017(3) 0.029(3) 0.026(3) -0.004(2) 0.011(2) -0.013(3)
C45 0.021(3) 0.017(3) 0.029(3) -0.004(2) 0.011(2) -0.002(2)
O4 0.037(2) 0.0192(19) 0.029(2) -0.0047(17) 0.0163(17) -0.0014(17)
N7 0.023(3) 0.017(3) 0.024(3) -0.006(2) 0.011(2) -0.005(2)
N8 0.021(2) 0.025(3) 0.021(3) -0.001(2) 0.0082(19) -0.001(2)
C46 0.029(3) 0.034(3) 0.025(3) -0.006(3) 0.011(2) 0.001(3)
C47 0.022(3) 0.018(3) 0.031(3) -0.006(2) 0.018(2) -0.010(3)
C48 0.014(3) 0.013(3) 0.018(3) 0.004(2) 0.006(2) 0.002(2)
C49 0.028(3) 0.012(3) 0.019(3) -0.004(2) 0.011(2) -0.004(2)
C50 0.017(3) 0.021(3) 0.025(3) -0.007(2) 0.009(2) -0.005(2)
C51 0.020(3) 0.028(3) 0.015(3) 0.003(2) 0.008(2) -0.003(2)
C52 0.017(3) 0.026(3) 0.025(3) -0.003(2) 0.008(2) -0.004(3)
C53 0.018(3) 0.025(3) 0.026(3) -0.008(2) 0.006(2) -0.006(2)
C54 0.017(3) 0.019(3) 0.039(4) -0.004(2) 0.012(3) -0.010(3)
C55 0.019(3) 0.020(3) 0.025(3) -0.004(2) 0.010(2) -0.005(3)
C56 0.023(3) 0.032(3) 0.036(4) 0.005(3) 0.019(3) 0.003(3)
C57 0.030(3) 0.029(3) 0.031(4) 0.002(3) 0.016(3) 0.007(3)
C58 0.026(3) 0.035(3) 0.025(3) -0.001(2) 0.013(2) 0.004(3)
C59 0.021(3) 0.036(3) 0.028(3) -0.006(2) 0.012(2) -0.009(3)
C60 0.019(3) 0.020(3) 0.028(3) -0.005(2) 0.008(2) 0.004(2)
O5 0.032(2) 0.016(2) 0.031(2) 0.0005(17) 0.0135(17) 0.0008(18)
N9 0.024(2) 0.010(2) 0.032(3) -0.001(2) 0.015(2) -0.005(2)
N10 0.031(3) 0.022(3) 0.036(3) 0.005(2) 0.021(2) -0.001(2)
C61 0.030(3) 0.029(3) 0.033(3) 0.002(3) 0.013(3) -0.003(3)
C62 0.016(3) 0.028(3) 0.027(3) 0.002(3) 0.012(2) -0.003(3)
C63 0.016(3) 0.030(3) 0.028(3) 0.000(2) 0.013(2) 0.001(3)
C64 0.019(3) 0.019(3) 0.031(3) -0.004(2) 0.008(2) 0.003(3)
C65 0.021(3) 0.027(3) 0.026(3) -0.002(2) 0.008(2) -0.008(3)
C66 0.014(3) 0.021(3) 0.030(3) -0.004(2) 0.010(2) -0.004(3)
C67 0.023(3) 0.024(3) 0.032(3) 0.002(2) 0.015(2) 0.008(3)
C68 0.017(3) 0.015(3) 0.036(3) -0.008(2) 0.018(3) -0.015(3)
C69 0.020(3) 0.030(3) 0.022(3) 0.000(2) 0.007(2) -0.003(3)
C70 0.019(3) 0.026(3) 0.022(3) -0.003(2) 0.009(2) -0.002(2)
C71 0.018(3) 0.032(3) 0.033(3) 0.007(2) 0.013(2) -0.004(3)
C72 0.031(3) 0.032(3) 0.027(3) 0.003(3) 0.013(2) 0.000(2)
C73 0.025(3) 0.044(4) 0.023(3) -0.002(3) 0.014(2) 0.002(3)
C74 0.027(3) 0.033(3) 0.040(4) 0.005(3) 0.018(3) 0.014(3)
C75 0.030(3) 0.017(3) 0.035(4) -0.001(2) 0.022(3) -0.002(3)
O6 0.030(2) 0.029(2) 0.036(2) -0.0012(18) 0.0143(17) -0.0042(19)
N11 0.025(3) 0.032(3) 0.033(3) -0.002(2) 0.009(2) -0.003(2)
N12 0.023(3) 0.017(3) 0.035(3) -0.002(2) 0.015(2) -0.003(2)
C76 0.032(3) 0.041(3) 0.027(3) 0.004(3) 0.012(2) -0.005(3)
C77 0.016(3) 0.017(3) 0.033(3) 0.003(2) 0.007(2) 0.000(3)
C78 0.023(3) 0.021(3) 0.020(3) 0.004(2) 0.009(2) -0.005(2)
C79 0.024(3) 0.024(3) 0.033(3) 0.001(2) 0.014(3) -0.008(3)
C80 0.022(3) 0.018(3) 0.032(3) -0.004(2) 0.010(2) -0.008(3)
C81 0.015(3) 0.021(3) 0.033(3) -0.002(2) 0.012(3) -0.009(3)
C82 0.022(3) 0.023(3) 0.038(3) -0.002(2) 0.017(3) -0.008(3)
C83 0.025(3) 0.022(3) 0.037(4) -0.003(2) 0.016(3) 0.004(3)
C84 0.021(3) 0.025(3) 0.042(4) 0.002(2) 0.019(3) -0.008(3)
C85 0.021(3) 0.024(3) 0.037(3) -0.004(2) 0.016(3) -0.006(3)
C86 0.025(3) 0.016(3) 0.044(4) 0.005(2) 0.016(3) 0.005(3)
C87 0.026(3) 0.033(3) 0.032(3) 0.005(2) 0.012(2) -0.002(3)
C88 0.034(3) 0.030(3) 0.036(3) 0.004(3) 0.019(3) 0.004(3)
C89 0.034(3) 0.028(3) 0.040(4) 0.004(3) 0.022(3) 0.005(3)
C90 0.029(3) 0.015(3) 0.045(4) 0.003(2) 0.020(3) 0.003(3)
O1S 0.026(2) 0.022(2) 0.028(2) -0.0022(17) 0.0093(18) 0.0002(16)
O2S 0.027(2) 0.025(2) 0.029(2) -0.0046(16) 0.0093(18) -0.0038(17)
O3S 0.031(2) 0.023(2) 0.034(2) -0.0034(16) 0.0147(18) -0.0014(16)
O4S 0.039(2) 0.027(2) 0.035(2) -0.0100(18) 0.0113(18) -0.0014(17)

loop_
_atom_type_symbol
_atom_type_description
_atom_type_scat_dispersion_real
_atom_type_scat_dispersion_imag
_atom_type_scat_source
C C 0.0033 0.0016 'International Tables Vol C Tables 4.2.6.8 and 6.1.1.4'
H H 0.0000 0.0000 'International Tables Vol C Tables 4.2.6.8 and 6.1.1.4'
N N 0.0061 0.0033 'International Tables Vol C Tables 4.2.6.8 and 6.1.1.4'
O O 0.0106 0.0060 'International Tables Vol C Tables 4.2.6.8 and 6.1.1.4'

loop_
_geom_angle_atom_site_label_1
_geom_angle_atom_site_label_2
_geom_angle_atom_site_label_3
_geom_angle_site_symmetry_1
_geom_angle_site_symmetry_3
_geom_angle
_geom_angle_publ_flag
C2 N1 C3 . . 127.5(4) ?
C2 N1 H1N . . 117(3) ?
C3 N1 H1N . . 116(3) ?
C9 N2 C10 . . 119.5(4) ?
C2 C1 H1A . . 109.5 ?
C2 C1 H1B . . 109.5 ?
H1A C1 H1B . . 109.5 ?
C2 C1 H1C . . 109.5 ?
H1A C1 H1C . . 109.5 ?
H1B C1 H1C . . 109.5 ?
O1 C2 N1 . . 124.4(4) ?
O1 C2 C1 . . 120.6(4) ?
N1 C2 C1 . . 115.0(4) ?
C4 C3 C8 . . 118.7(4) ?
C4 C3 N1 . . 125.8(5) ?
C8 C3 N1 . . 115.4(5) ?
C5 C4 C3 . . 119.9(5) ?
C5 C4 H4 . . 120.0 ?
C3 C4 H4 . . 120.0 ?
C4 C5 C6 . . 122.2(5) ?
C4 C5 H5 . . 118.9 ?
C6 C5 H5 . . 118.9 ?
C5 C6 C7 . . 118.6(4) ?
C5 C6 C9 . . 120.1(5) ?
C7 C6 C9 . . 121.4(5) ?
C8 C7 C6 . . 119.7(5) ?
C8 C7 H7 . . 120.1 ?
C6 C7 H7 . . 120.1 ?
C7 C8 C3 . . 120.8(5) ?
C7 C8 H8 . . 119.6 ?
C3 C8 H8 . . 119.6 ?
N2 C9 C6 . . 123.7(5) ?
N2 C9 H9 . . 118.1 ?
C6 C9 H9 . . 118.1 ?
C15 C10 C11 . . 119.3(5) ?
C15 C10 N2 . . 118.0(5) ?
C11 C10 N2 . . 122.6(5) ?
C12 C11 C10 . . 119.2(5) ?
C12 C11 H11 . . 120.4 ?
C10 C11 H11 . . 120.4 ?
C11 C12 C13 . . 120.9(5) ?
C11 C12 H12 . . 119.5 ?
C13 C12 H12 . . 119.5 ?
C12 C13 C14 . . 119.8(5) ?
C12 C13 H13 . . 120.1 ?
C14 C13 H13 . . 120.1 ?
C15 C14 C13 . . 120.1(5) ?
C15 C14 H14 . . 119.9 ?
C13 C14 H14 . . 119.9 ?
C14 C15 C10 . . 120.7(5) ?
C14 C15 H15 . . 119.7 ?
C10 C15 H15 . . 119.7 ?
C17 N3 C18 . . 129.1(4) ?
C17 N3 H3N . . 119(3) ?
C18 N3 H3N . . 112(3) ?
C24 N4 C25 . . 118.2(4) ?
C17 C16 H16A . . 109.5 ?
C17 C16 H16B . . 109.5 ?
H16A C16 H16B . . 109.5 ?
C17 C16 H16C . . 109.5 ?
H16A C16 H16C . . 109.5 ?
H16B C16 H16C . . 109.5 ?
O2 C17 N3 . . 122.9(4) ?
O2 C17 C16 . . 122.9(5) ?
N3 C17 C16 . . 114.1(4) ?
N3 C18 C19 . . 118.4(4) ?
N3 C18 C23 . . 123.0(4) ?
C19 C18 C23 . . 118.6(4) ?
C20 C19 C18 . . 121.0(5) ?
C20 C19 H19 . . 119.5 ?
C18 C19 H19 . . 119.5 ?
C19 C20 C21 . . 121.3(5) ?
C19 C20 H20 . . 119.4 ?
C21 C20 H20 . . 119.4 ?
C22 C21 C20 . . 117.4(4) ?
C22 C21 C24 . . 119.5(5) ?
C20 C21 C24 . . 123.1(5) ?
C21 C22 C23 . . 122.9(5) ?
C21 C22 H22 . . 118.5 ?
C23 C22 H22 . . 118.5 ?
C22 C23 C18 . . 118.8(5) ?
C22 C23 H23 . . 120.6 ?
C18 C23 H23 . . 120.6 ?
N4 C24 C21 . . 124.4(5) ?
N4 C24 H24 . . 117.8 ?
C21 C24 H24 . . 117.8 ?
C26 C25 C30 . . 120.5(5) ?
C26 C25 N4 . . 117.3(5) ?
C30 C25 N4 . . 121.9(5) ?
C27 C26 C25 . . 119.5(5) ?
C27 C26 H26 . . 120.2 ?
C25 C26 H26 . . 120.2 ?
C26 C27 C28 . . 120.5(5) ?
C26 C27 H27 . . 119.7 ?
C28 C27 H27 . . 119.7 ?
C29 C28 C27 . . 119.7(5) ?
C29 C28 H28 . . 120.1 ?
C27 C28 H28 . . 120.1 ?
C28 C29 C30 . . 120.6(5) ?
C28 C29 H29 . . 119.7 ?
C30 C29 H29 . . 119.7 ?
C25 C30 C29 . . 119.1(5) ?
C25 C30 H30 . . 120.4 ?
C29 C30 H30 . . 120.4 ?
C32 N5 C33 . . 130.9(4) ?
C32 N5 H5N . . 115(3) ?
C33 N5 H5N . . 113(3) ?
C39 N6 C40 . . 119.6(4) ?
C32 C31 H31A . . 109.5 ?
C32 C31 H31B . . 109.5 ?
H31A C31 H31B . . 109.5 ?
C32 C31 H31C . . 109.5 ?
H31A C31 H31C . . 109.5 ?
H31B C31 H31C . . 109.5 ?
O3 C32 N5 . . 121.9(5) ?
O3 C32 C31 . . 122.5(5) ?
N5 C32 C31 . . 115.6(4) ?
C38 C33 N5 . . 123.4(5) ?
C38 C33 C34 . . 118.8(5) ?
N5 C33 C34 . . 117.7(4) ?
C35 C34 C33 . . 120.1(5) ?
C35 C34 H34 . . 120.0 ?
C33 C34 H34 . . 120.0 ?
C34 C35 C36 . . 122.5(5) ?
C34 C35 H35 . . 118.8 ?
C36 C35 H35 . . 118.8 ?
C35 C36 C37 . . 117.8(4) ?
C35 C36 C39 . . 124.0(5) ?
C37 C36 C39 . . 118.2(5) ?
C38 C37 C36 . . 120.4(5) ?
C38 C37 H37 . . 119.8 ?
C36 C37 H37 . . 119.8 ?
C37 C38 C33 . . 120.4(5) ?
C37 C38 H38 . . 119.8 ?
C33 C38 H38 . . 119.8 ?
N6 C39 C36 . . 122.7(5) ?
N6 C39 H39 . . 118.6 ?
C36 C39 H39 . . 118.6 ?
C45 C40 C41 . . 118.2(5) ?
C45 C40 N6 . . 124.5(5) ?
C41 C40 N6 . . 117.2(5) ?
C42 C41 C40 . . 120.9(5) ?
C42 C41 H41 . . 119.6 ?
C40 C41 H41 . . 119.6 ?
C41 C42 C43 . . 120.2(5) ?
C41 C42 H42 . . 119.9 ?
C43 C42 H42 . . 119.9 ?
C42 C43 C44 . . 119.3(5) ?
C42 C43 H43 . . 120.3 ?
C44 C43 H43 . . 120.3 ?
C45 C44 C43 . . 120.3(5) ?
C45 C44 H44 . . 119.8 ?
C43 C44 H44 . . 119.8 ?
C44 C45 C40 . . 121.1(5) ?
C44 C45 H45 . . 119.5 ?
C40 C45 H45 . . 119.5 ?
C47 N7 C48 . . 127.3(4) ?
C47 N7 H7N . . 117(3) ?
C48 N7 H7N . . 115(3) ?
C54 N8 C55 . . 119.1(4) ?
C47 C46 H46A . . 109.5 ?
C47 C46 H46B . . 109.5 ?
H46A C46 H46B . . 109.5 ?
C47 C46 H46C . . 109.5 ?
H46A C46 H46C . . 109.5 ?
H46B C46 H46C . . 109.5 ?
O4 C47 N7 . . 126.0(4) ?
O4 C47 C46 . . 118.9(4) ?
N7 C47 C46 . . 115.1(4) ?
C53 C48 C49 . . 118.2(4) ?
C53 C48 N7 . . 123.9(4) ?
C49 C48 N7 . . 117.8(4) ?
C50 C49 C48 . . 122.2(4) ?
C50 C49 H49 . . 118.9 ?
C48 C49 H49 . . 118.9 ?
C49 C50 C51 . . 119.4(4) ?
C49 C50 H50 . . 120.3 ?
C51 C50 H50 . . 120.3 ?
C52 C51 C50 . . 118.6(4) ?
C52 C51 C54 . . 118.4(5) ?
C50 C51 C54 . . 123.0(5) ?
C51 C52 C53 . . 121.3(5) ?
C51 C52 H52 . . 119.4 ?
C53 C52 H52 . . 119.4 ?
C52 C53 C48 . . 120.2(5) ?
C52 C53 H53 . . 119.9 ?
C48 C53 H53 . . 119.9 ?
N8 C54 C51 . . 124.5(5) ?
N8 C54 H54 . . 117.8 ?
C51 C54 H54 . . 117.8 ?
C56 C55 C60 . . 117.6(4) ?
C56 C55 N8 . . 119.9(5) ?
C60 C55 N8 . . 122.4(5) ?
C55 C56 C57 . . 122.6(5) ?
C55 C56 H56 . . 118.7 ?
C57 C56 H56 . . 118.7 ?
C56 C57 C58 . . 119.4(5) ?
C56 C57 H57 . . 120.3 ?
C58 C57 H57 . . 120.3 ?
C59 C58 C57 . . 118.6(5) ?
C59 C58 H58 . . 120.7 ?
C57 C58 H58 . . 120.7 ?
C58 C59 C60 . . 122.0(5) ?
C58 C59 H59 . . 119.0 ?
C60 C59 H59 . . 119.0 ?
C59 C60 C55 . . 119.6(5) ?
C59 C60 H60 . . 120.2 ?
C55 C60 H60 . . 120.2 ?
C62 N9 C63 . . 128.8(4) ?
C62 N9 H9N . . 112(3) ?
C63 N9 H9N . . 119(3) ?
C69 N10 C70 . . 119.4(5) ?
C62 C61 H61A . . 109.5 ?
C62 C61 H61B . . 109.5 ?
H61A C61 H61B . . 109.5 ?
C62 C61 H61C . . 109.5 ?
H61A C61 H61C . . 109.5 ?
H61B C61 H61C . . 109.5 ?
O5 C62 N9 . . 122.7(5) ?
O5 C62 C61 . . 122.2(5) ?
N9 C62 C61 . . 115.1(4) ?
C64 C63 C68 . . 119.2(4) ?
C64 C63 N9 . . 125.3(5) ?
C68 C63 N9 . . 115.5(5) ?
C63 C64 C65 . . 118.8(5) ?
C63 C64 H64 . . 120.6 ?
C65 C64 H64 . . 120.6 ?
C66 C65 C64 . . 122.9(5) ?
C66 C65 H65 . . 118.6 ?
C64 C65 H65 . . 118.6 ?
C65 C66 C67 . . 117.1(4) ?
C65 C66 C69 . . 122.9(5) ?
C67 C66 C69 . . 120.0(5) ?
C68 C67 C66 . . 121.4(5) ?
C68 C67 H67 . . 119.3 ?
C66 C67 H67 . . 119.3 ?
C67 C68 C63 . . 120.6(5) ?
C67 C68 H68 . . 119.7 ?
C63 C68 H68 . . 119.7 ?
N10 C69 C66 . . 122.9(5) ?
N10 C69 H69 . . 118.5 ?
C66 C69 H69 . . 118.5 ?
C75 C70 C71 . . 119.0(5) ?
C75 C70 N10 . . 117.0(5) ?
C71 C70 N10 . . 123.9(5) ?
C72 C71 C70 . . 120.3(5) ?
C72 C71 H71 . . 119.9 ?
C70 C71 H71 . . 119.9 ?
C71 C72 C73 . . 120.3(5) ?
C71 C72 H72 . . 119.9 ?
C73 C72 H72 . . 119.9 ?
C74 C73 C72 . . 119.6(5) ?
C74 C73 H73 . . 120.2 ?
C72 C73 H73 . . 120.2 ?
C75 C74 C73 . . 120.3(5) ?
C75 C74 H74 . . 119.9 ?
C73 C74 H74 . . 119.9 ?
C74 C75 C70 . . 120.6(5) ?
C74 C75 H75 . . 119.7 ?
C70 C75 H75 . . 119.7 ?
C77 N11 C78 . . 128.0(4) ?
C77 N11 H11N . . 115(3) ?
C78 N11 H11N . . 117(3) ?
C84 N12 C85 . . 119.5(5) ?
C77 C76 H76A . . 109.5 ?
C77 C76 H76B . . 109.5 ?
H76A C76 H76B . . 109.5 ?
C77 C76 H76C . . 109.5 ?
H76A C76 H76C . . 109.5 ?
H76B C76 H76C . . 109.5 ?
O6 C77 N11 . . 125.5(5) ?
O6 C77 C76 . . 120.4(5) ?
N11 C77 C76 . . 114.0(4) ?
C83 C78 N11 . . 115.8(5) ?
C83 C78 C79 . . 120.2(5) ?
N11 C78 C79 . . 124.0(5) ?
C80 C79 C78 . . 117.9(5) ?
C80 C79 H79 . . 121.1 ?
C78 C79 H79 . . 121.1 ?
C79 C80 C81 . . 122.9(5) ?
C79 C80 H80 . . 118.6 ?
C81 C80 H80 . . 118.6 ?
C80 C81 C82 . . 117.8(5) ?
C80 C81 C84 . . 122.0(5) ?
C82 C81 C84 . . 120.2(5) ?
C83 C82 C81 . . 120.0(5) ?
C83 C82 H82 . . 120.0 ?
C81 C82 H82 . . 120.0 ?
C82 C83 C78 . . 121.1(5) ?
C82 C83 H83 . . 119.4 ?
C78 C83 H83 . . 119.4 ?
N12 C84 C81 . . 122.1(5) ?
N12 C84 H84 . . 119.0 ?
C81 C84 H84 . . 119.0 ?
C86 C85 C90 . . 118.3(5) ?
C86 C85 N12 . . 123.3(5) ?
C90 C85 N12 . . 118.2(5) ?
C87 C86 C85 . . 120.8(5) ?
C87 C86 H86 . . 119.6 ?
C85 C86 H86 . . 119.6 ?
C86 C87 C88 . . 120.3(5) ?
C86 C87 H87 . . 119.8 ?
C88 C87 H87 . . 119.8 ?
C87 C88 C89 . . 119.7(5) ?
C87 C88 H88 . . 120.2 ?
C89 C88 H88 . . 120.2 ?
C90 C89 C88 . . 120.1(5) ?
C90 C89 H89 . . 120.0 ?
C88 C89 H89 . . 120.0 ?
C89 C90 C85 . . 120.8(5) ?
C89 C90 H90 . . 119.6 ?
C85 C90 H90 . . 119.6 ?
H1O O1S H2O . . 114(4) ?
H3O O2S H4O . . 97(4) ?
H5O O3S H6O . . 102(4) ?
H7O O4S H8O . . 100(4) ?

loop_
_geom_bond_atom_site_label_1
_geom_bond_atom_site_label_2
_geom_bond_site_symmetry_2
_geom_bond_distance
_geom_bond_publ_flag
O1 C2 . 1.227(5) ?
N1 C2 . 1.350(6) ?
N1 C3 . 1.407(6) ?
N1 H1N . 0.877(17) ?
N2 C9 . 1.279(6) ?
N2 C10 . 1.429(6) ?
C1 C2 . 1.517(6) ?
C1 H1A . 0.9800 ?
C1 H1B . 0.9800 ?
C1 H1C . 0.9800 ?
C3 C4 . 1.381(6) ?
C3 C8 . 1.403(6) ?
C4 C5 . 1.370(6) ?
C4 H4 . 0.9500 ?
C5 C6 . 1.377(6) ?
C5 H5 . 0.9500 ?
C6 C7 . 1.395(6) ?
C6 C9 . 1.461(7) ?
C7 C8 . 1.382(6) ?
C7 H7 . 0.9500 ?
C8 H8 . 0.9500 ?
C9 H9 . 0.9500 ?
C10 C15 . 1.388(6) ?
C10 C11 . 1.415(6) ?
C11 C12 . 1.383(6) ?
C11 H11 . 0.9500 ?
C12 C13 . 1.385(6) ?
C12 H12 . 0.9500 ?
C13 C14 . 1.386(6) ?
C13 H13 . 0.9500 ?
C14 C15 . 1.382(6) ?
C14 H14 . 0.9500 ?
C15 H15 . 0.9500 ?
O2 C17 . 1.224(5) ?
N3 C17 . 1.368(6) ?
N3 C18 . 1.396(6) ?
N3 H3N . 0.868(17) ?
N4 C24 . 1.286(6) ?
N4 C25 . 1.427(6) ?
C16 C17 . 1.485(6) ?
C16 H16A . 0.9800 ?
C16 H16B . 0.9800 ?
C16 H16C . 0.9800 ?
C18 C19 . 1.400(6) ?
C18 C23 . 1.402(6) ?
C19 C20 . 1.379(6) ?
C19 H19 . 0.9500 ?
C20 C21 . 1.394(6) ?
C20 H20 . 0.9500 ?
C21 C22 . 1.381(6) ?
C21 C24 . 1.452(6) ?
C22 C23 . 1.396(6) ?
C22 H22 . 0.9500 ?
C23 H23 . 0.9500 ?
C24 H24 . 0.9500 ?
C25 C26 . 1.397(6) ?
C25 C30 . 1.397(6) ?
C26 C27 . 1.391(7) ?
C26 H26 . 0.9500 ?
C27 C28 . 1.399(6) ?
C27 H27 . 0.9500 ?
C28 C29 . 1.384(6) ?
C28 H28 . 0.9500 ?
C29 C30 . 1.405(6) ?
C29 H29 . 0.9500 ?
C30 H30 . 0.9500 ?
O3 C32 . 1.242(5) ?
N5 C32 . 1.357(6) ?
N5 C33 . 1.401(6) ?
N5 H5N . 0.857(17) ?
N6 C39 . 1.294(6) ?
N6 C40 . 1.419(6) ?
C31 C32 . 1.493(6) ?
C31 H31A . 0.9800 ?
C31 H31B . 0.9800 ?
C31 H31C . 0.9800 ?
C33 C38 . 1.398(6) ?
C33 C34 . 1.404(6) ?
C34 C35 . 1.364(6) ?
C34 H34 . 0.9500 ?
C35 C36 . 1.391(6) ?
C35 H35 . 0.9500 ?
C36 C37 . 1.406(6) ?
C36 C39 . 1.449(6) ?
C37 C38 . 1.395(6) ?
C37 H37 . 0.9500 ?
C38 H38 . 0.9500 ?
C39 H39 . 0.9500 ?
C40 C45 . 1.384(6) ?
C40 C41 . 1.398(6) ?
C41 C42 . 1.382(6) ?
C41 H41 . 0.9500 ?
C42 C43 . 1.383(6) ?
C42 H42 . 0.9500 ?
C43 C44 . 1.389(6) ?
C43 H43 . 0.9500 ?
C44 C45 . 1.380(6) ?
C44 H44 . 0.9500 ?
C45 H45 . 0.9500 ?
O4 C47 . 1.247(5) ?
N7 C47 . 1.341(6) ?
N7 C48 . 1.411(6) ?
N7 H7N . 0.860(18) ?
N8 C54 . 1.277(6) ?
N8 C55 . 1.427(6) ?
C46 C47 . 1.515(6) ?
C46 H46A . 0.9800 ?
C46 H46B . 0.9800 ?
C46 H46C . 0.9800 ?
C48 C53 . 1.390(6) ?
C48 C49 . 1.392(6) ?
C49 C50 . 1.368(6) ?
C49 H49 . 0.9500 ?
C50 C51 . 1.410(6) ?
C50 H50 . 0.9500 ?
C51 C52 . 1.384(6) ?
C51 C54 . 1.454(6) ?
C52 C53 . 1.384(6) ?
C52 H52 . 0.9500 ?
C53 H53 . 0.9500 ?
C54 H54 . 0.9500 ?
C55 C56 . 1.379(6) ?
C55 C60 . 1.410(6) ?
C56 C57 . 1.381(6) ?
C56 H56 . 0.9500 ?
C57 C58 . 1.393(6) ?
C57 H57 . 0.9500 ?
C58 C59 . 1.378(6) ?
C58 H58 . 0.9500 ?
C59 C60 . 1.379(6) ?
C59 H59 . 0.9500 ?
C60 H60 . 0.9500 ?
O5 C62 . 1.222(5) ?
N9 C62 . 1.368(6) ?
N9 C63 . 1.418(6) ?
N9 H9N . 0.873(17) ?
N10 C69 . 1.280(6) ?
N10 C70 . 1.418(6) ?
C61 C62 . 1.499(6) ?
C61 H61A . 0.9800 ?
C61 H61B . 0.9800 ?
C61 H61C . 0.9800 ?
C63 C64 . 1.385(6) ?
C63 C68 . 1.399(6) ?
C64 C65 . 1.390(6) ?
C64 H64 . 0.9500 ?
C65 C66 . 1.381(6) ?
C65 H65 . 0.9500 ?
C66 C67 . 1.393(6) ?
C66 C69 . 1.449(6) ?
C67 C68 . 1.369(6) ?
C67 H67 . 0.9500 ?
C68 H68 . 0.9500 ?
C69 H69 . 0.9500 ?
C70 C75 . 1.393(6) ?
C70 C71 . 1.398(6) ?
C71 C72 . 1.367(6) ?
C71 H71 . 0.9500 ?
C72 C73 . 1.392(6) ?
C72 H72 . 0.9500 ?
C73 C74 . 1.386(6) ?
C73 H73 . 0.9500 ?
C74 C75 . 1.367(6) ?
C74 H74 . 0.9500 ?
C75 H75 . 0.9500 ?
O6 C77 . 1.240(5) ?
N11 C77 . 1.353(6) ?
N11 C78 . 1.396(6) ?
N11 H11N . 0.867(18) ?
N12 C84 . 1.285(6) ?
N12 C85 . 1.406(6) ?
C76 C77 . 1.531(6) ?
C76 H76A . 0.9800 ?
C76 H76B . 0.9800 ?
C76 H76C . 0.9800 ?
C78 C83 . 1.395(6) ?
C78 C79 . 1.402(6) ?
C79 C80 . 1.374(6) ?
C79 H79 . 0.9500 ?
C80 C81 . 1.406(6) ?
C80 H80 . 0.9500 ?
C81 C82 . 1.406(6) ?
C81 C84 . 1.457(6) ?
C82 C83 . 1.370(6) ?
C82 H82 . 0.9500 ?
C83 H83 . 0.9500 ?
C84 H84 . 0.9500 ?
C85 C86 . 1.392(6) ?
C85 C90 . 1.399(6) ?
C86 C87 . 1.377(6) ?
C86 H86 . 0.9500 ?
C87 C88 . 1.381(6) ?
C87 H87 . 0.9500 ?
C88 C89 . 1.389(6) ?
C88 H88 . 0.9500 ?
C89 C90 . 1.374(6) ?
C89 H89 . 0.9500 ?
C90 H90 . 0.9500 ?
O1S H1O . 0.832(19) ?
O1S H2O . 0.884(18) ?
O2S H3O . 0.845(18) ?
O2S H4O . 0.857(19) ?
O3S H5O . 0.848(18) ?
O3S H6O . 0.886(18) ?
O4S H7O . 0.870(19) ?
O4S H8O . 0.977(19) ?

loop_
_geom_hbond_atom_site_label_D
_geom_hbond_atom_site_label_H
_geom_hbond_atom_site_label_A
_geom_hbond_site_symmetry_A
_geom_hbond_distance_DH
_geom_hbond_distance_HA
_geom_hbond_distance_DA
_geom_hbond_angle_DHA
N1 H1N O1S . 0.877(17) 1.999(19) 2.872(5) 173(4)
N3 H3N O2S . 0.868(17) 1.994(19) 2.859(5) 173(4)
N5 H5N O4S . 0.857(17) 2.09(2) 2.919(5) 163(4)
N7 H7N O3S . 0.860(18) 2.03(2) 2.858(5) 161(4)
N9 H9N O4 . 0.873(17) 2.10(2) 2.929(5) 158(4)
N11 H11N O2 . 0.867(18) 2.16(3) 2.947(5) 151(4)
O1S H1O N4 . 0.832(19) 2.29(3) 2.939(5) 136(4)
O1S H2O O5 . 0.884(18) 1.88(2) 2.764(5) 173(4)
O2S H3O N2 . 0.845(18) 2.161(19) 3.006(5) 177(4)
O2S H4O O3 . 0.857(19) 1.96(2) 2.781(5) 160(5)
O3S H5O N6 1_565 0.848(18) 2.33(3) 3.001(5) 136(3)
O3S H6O O1 1_565 0.886(18) 1.90(2) 2.778(4) 172(4)
O4S H7O N8 1_545 0.870(19) 2.09(2) 2.954(5) 171(4)
O4S H8O O6 1_545 0.977(19) 1.76(2) 2.726(5) 170(4)

loop_
_geom_torsion_atom_site_label_1
_geom_torsion_atom_site_label_2
_geom_torsion_atom_site_label_3
_geom_torsion_atom_site_label_4
_geom_torsion_site_symmetry_1
_geom_torsion_site_symmetry_2
_geom_torsion_site_symmetry_3
_geom_torsion_site_symmetry_4
_geom_torsion
_geom_torsion_publ_flag
C3 N1 C2 O1 . . . . 3.4(8) ?
C3 N1 C2 C1 . . . . -175.3(4) ?
C2 N1 C3 C4 . . . . 3.3(8) ?
C2 N1 C3 C8 . . . . 179.8(4) ?
C8 C3 C4 C5 . . . . 2.1(7) ?
N1 C3 C4 C5 . . . . 178.5(5) ?
C3 C4 C5 C6 . . . . -0.4(8) ?
C4 C5 C6 C7 . . . . -0.8(8) ?
C4 C5 C6 C9 . . . . 179.2(5) ?
C5 C6 C7 C8 . . . . 0.2(7) ?
C9 C6 C7 C8 . . . . -179.8(4) ?
C6 C7 C8 C3 . . . . 1.6(7) ?
C4 C3 C8 C7 . . . . -2.7(7) ?
N1 C3 C8 C7 . . . . -179.5(4) ?
C10 N2 C9 C6 . . . . 177.3(5) ?
C5 C6 C9 N2 . . . . 179.9(5) ?
C7 C6 C9 N2 . . . . -0.1(8) ?
C9 N2 C10 C15 . . . . 141.4(5) ?
C9 N2 C10 C11 . . . . -42.8(7) ?
C15 C10 C11 C12 . . . . 0.2(7) ?
N2 C10 C11 C12 . . . . -175.6(5) ?
C10 C11 C12 C13 . . . . -0.1(7) ?
C11 C12 C13 C14 . . . . -0.6(8) ?
C12 C13 C14 C15 . . . . 1.2(8) ?
C13 C14 C15 C10 . . . . -1.1(8) ?
C11 C10 C15 C14 . . . . 0.4(7) ?
N2 C10 C15 C14 . . . . 176.3(5) ?
C18 N3 C17 O2 . . . . -3.6(8) ?
C18 N3 C17 C16 . . . . 174.1(5) ?
C17 N3 C18 C19 . . . . 166.2(5) ?
C17 N3 C18 C23 . . . . -13.3(8) ?
N3 C18 C19 C20 . . . . -178.6(4) ?
C23 C18 C19 C20 . . . . 0.9(7) ?
C18 C19 C20 C21 . . . . 1.2(7) ?
C19 C20 C21 C22 . . . . -2.2(7) ?
C19 C20 C21 C24 . . . . 177.7(4) ?
C20 C21 C22 C23 . . . . 1.1(7) ?
C24 C21 C22 C23 . . . . -178.8(5) ?
C21 C22 C23 C18 . . . . 1.0(8) ?
N3 C18 C23 C22 . . . . 177.5(4) ?
C19 C18 C23 C22 . . . . -2.0(7) ?
C25 N4 C24 C21 . . . . -176.9(5) ?
C22 C21 C24 N4 . . . . -175.6(5) ?
C20 C21 C24 N4 . . . . 4.6(8) ?
C24 N4 C25 C26 . . . . -136.0(5) ?
C24 N4 C25 C30 . . . . 48.7(7) ?
C30 C25 C26 C27 . . . . -0.8(7) ?
N4 C25 C26 C27 . . . . -176.1(4) ?
C25 C26 C27 C28 . . . . 0.8(8) ?
C26 C27 C28 C29 . . . . -0.5(8) ?
C27 C28 C29 C30 . . . . 0.2(8) ?
C26 C25 C30 C29 . . . . 0.5(7) ?
N4 C25 C30 C29 . . . . 175.6(4) ?
C28 C29 C30 C25 . . . . -0.2(7) ?
C33 N5 C32 O3 . . . . -5.6(8) ?
C33 N5 C32 C31 . . . . 174.5(5) ?
C32 N5 C33 C38 . . . . 4.7(8) ?
C32 N5 C33 C34 . . . . -178.3(5) ?
C38 C33 C34 C35 . . . . -0.3(7) ?
N5 C33 C34 C35 . . . . -177.5(4) ?
C33 C34 C35 C36 . . . . 0.4(7) ?
C34 C35 C36 C37 . . . . -0.4(7) ?
C34 C35 C36 C39 . . . . 179.5(5) ?
C35 C36 C37 C38 . . . . 0.2(7) ?
C39 C36 C37 C38 . . . . -179.6(4) ?
C36 C37 C38 C33 . . . . -0.2(7) ?
N5 C33 C38 C37 . . . . 177.2(5) ?
C34 C33 C38 C37 . . . . 0.2(7) ?
C40 N6 C39 C36 . . . . -178.1(5) ?
C35 C36 C39 N6 . . . . 1.7(8) ?
C37 C36 C39 N6 . . . . -178.5(4) ?
C39 N6 C40 C45 . . . . 42.9(7) ?
C39 N6 C40 C41 . . . . -140.8(5) ?
C45 C40 C41 C42 . . . . -1.2(7) ?
N6 C40 C41 C42 . . . . -177.7(4) ?
C40 C41 C42 C43 . . . . 1.7(8) ?
C41 C42 C43 C44 . . . . -1.6(8) ?
C42 C43 C44 C45 . . . . 1.1(7) ?
C43 C44 C45 C40 . . . . -0.7(7) ?
C41 C40 C45 C44 . . . . 0.7(7) ?
N6 C40 C45 C44 . . . . 176.9(5) ?
C48 N7 C47 O4 . . . . 4.7(8) ?
C48 N7 C47 C46 . . . . -176.3(4) ?
C47 N7 C48 C53 . . . . 13.3(8) ?
C47 N7 C48 C49 . . . . -169.6(4) ?
C53 C48 C49 C50 . . . . -3.6(7) ?
N7 C48 C49 C50 . . . . 179.2(4) ?
C48 C49 C50 C51 . . . . 0.3(7) ?
C49 C50 C51 C52 . . . . 2.9(7) ?
C49 C50 C51 C54 . . . . -179.0(4) ?
C50 C51 C52 C53 . . . . -2.8(7) ?
C54 C51 C52 C53 . . . . 178.9(5) ?
C51 C52 C53 C48 . . . . -0.4(8) ?
C49 C48 C53 C52 . . . . 3.6(7) ?
N7 C48 C53 C52 . . . . -179.3(4) ?
C55 N8 C54 C51 . . . . 177.2(5) ?
C52 C51 C54 N8 . . . . 178.1(5) ?
C50 C51 C54 N8 . . . . -0.1(8) ?
C54 N8 C55 C56 . . . . 136.3(5) ?
C54 N8 C55 C60 . . . . -46.3(7) ?
C60 C55 C56 C57 . . . . 0.5(7) ?
N8 C55 C56 C57 . . . . 178.0(5) ?
C55 C56 C57 C58 . . . . -1.8(8) ?
C56 C57 C58 C59 . . . . 1.1(7) ?
C57 C58 C59 C60 . . . . 1.0(7) ?
C58 C59 C60 C55 . . . . -2.4(7) ?
C56 C55 C60 C59 . . . . 1.6(7) ?
N8 C55 C60 C59 . . . . -175.8(5) ?
C63 N9 C62 O5 . . . . -3.4(8) ?
C63 N9 C62 C61 . . . . 175.7(4) ?
C62 N9 C63 C64 . . . . 17.4(8) ?
C62 N9 C63 C68 . . . . -164.6(4) ?
C68 C63 C64 C65 . . . . 0.5(7) ?
N9 C63 C64 C65 . . . . 178.4(5) ?
C63 C64 C65 C66 . . . . -1.4(8) ?
C64 C65 C66 C67 . . . . 1.3(7) ?
C64 C65 C66 C69 . . . . -178.1(5) ?
C65 C66 C67 C68 . . . . -0.5(7) ?
C69 C66 C67 C68 . . . . 179.0(5) ?
C66 C67 C68 C63 . . . . -0.3(7) ?
C64 C63 C68 C67 . . . . 0.3(7) ?
N9 C63 C68 C67 . . . . -177.8(4) ?
C70 N10 C69 C66 . . . . 176.9(5) ?
C65 C66 C69 N10 . . . . 169.5(5) ?
C67 C66 C69 N10 . . . . -9.9(8) ?
C69 N10 C70 C75 . . . . 140.5(5) ?
C69 N10 C70 C71 . . . . -43.5(7) ?
C75 C70 C71 C72 . . . . -0.7(8) ?
N10 C70 C71 C72 . . . . -176.7(5) ?
C70 C71 C72 C73 . . . . -0.8(8) ?
C71 C72 C73 C74 . . . . 0.9(8) ?
C72 C73 C74 C75 . . . . 0.6(8) ?
C73 C74 C75 C70 . . . . -2.2(8) ?
C71 C70 C75 C74 . . . . 2.2(8) ?
N10 C70 C75 C74 . . . . 178.5(5) ?
C78 N11 C77 O6 . . . . 1.1(8) ?
C78 N11 C77 C76 . . . . -180.0(4) ?
C77 N11 C78 C83 . . . . 165.0(5) ?
C77 N11 C78 C79 . . . . -16.0(8) ?
C83 C78 C79 C80 . . . . -0.5(7) ?
N11 C78 C79 C80 . . . . -179.5(5) ?
C78 C79 C80 C81 . . . . 2.1(7) ?
C79 C80 C81 C82 . . . . -2.2(7) ?
C79 C80 C81 C84 . . . . 178.0(5) ?
C80 C81 C82 C83 . . . . 0.7(7) ?
C84 C81 C82 C83 . . . . -179.5(4) ?
C81 C82 C83 C78 . . . . 0.8(7) ?
N11 C78 C83 C82 . . . . 178.2(4) ?
C79 C78 C83 C82 . . . . -0.9(7) ?
C85 N12 C84 C81 . . . . -177.8(5) ?
C80 C81 C84 N12 . . . . -172.3(5) ?
C82 C81 C84 N12 . . . . 7.9(7) ?
C84 N12 C85 C86 . . . . 40.9(7) ?
C84 N12 C85 C90 . . . . -143.9(5) ?
C90 C85 C86 C87 . . . . 1.3(7) ?
N12 C85 C86 C87 . . . . 176.5(5) ?
C85 C86 C87 C88 . . . . 0.5(8) ?
C86 C87 C88 C89 . . . . -1.2(8) ?
C87 C88 C89 C90 . . . . -0.1(8) ?
C88 C89 C90 C85 . . . . 1.9(8) ?
C86 C85 C90 C89 . . . . -2.5(8) ?
N12 C85 C90 C89 . . . . -178.0(5) ?
